data_4511475
loop_
_publ_author_name
'Ren, X. M.'
'Ni, Z. P.'
'Noro, S.'
'Akutagawa, T.'
'Nishihara, S.'
'Nakamura, T.'
'Sui, Y. X.'
'Song, Y.'

_publ_section_title
;
 Diversities of Coordination Geometry at Cu2+Center in the
 Bis(maleonitriledithiolato)cuprate Complexes:&#x2009; Syntheses, Magnetic
 Properties, X-ray Crystal Structural Analyses, and DFT Calculations
;
_journal_issue 11
_journal_name_full 'Crystal Growth &amp; Design'
_journal_page_first 2530
_journal_paper_doi 10.1021/cg0602966
_journal_volume 6
_journal_year 2006
_chemical_formula_sum 'C32 H22 Cu I2 N6 S4'
_chemical_formula_weight 936.14
_chemical_name_systematic
; 
 ? 
;
_space_group_IT_number 2
_symmetry_cell_setting triclinic
_symmetry_space_group_name_Hall '-P 1'
_symmetry_space_group_name_H-M 'P -1'
_atom_sites_solution_hydrogens geom
_atom_sites_solution_primary direct
_atom_sites_solution_secondary difmap
_audit_creation_method SHELXL-97
_cell_angle_alpha 86.38(3)
_cell_angle_beta 70.02(3)
_cell_angle_gamma 65.19(3)
_cell_formula_units_Z 2
_cell_length_a 11.175(2)
_cell_length_b 12.045(2)
_cell_length_c 15.013(3)
_cell_measurement_temperature 293(2)
_cell_volume 1716.2(8)
_computing_structure_refinement 'SHELXL-97 (Sheldrick, 1997)'
_computing_structure_solution 'SHELXS-97 (Sheldrick, 1990)'
_diffrn_ambient_temperature 293(2)
_diffrn_measured_fraction_theta_full 0.992
_diffrn_measured_fraction_theta_max 0.992
_diffrn_radiation_monochromator graphite
_diffrn_radiation_source 'fine-focus sealed tube'
_diffrn_radiation_type MoK\a
_diffrn_radiation_wavelength 0.71073
_diffrn_reflns_av_R_equivalents 0.0319
_diffrn_reflns_av_sigmaI/netI 0.0290
_diffrn_reflns_limit_h_max 12
_diffrn_reflns_limit_h_min -14
_diffrn_reflns_limit_k_max 15
_diffrn_reflns_limit_k_min -15
_diffrn_reflns_limit_l_max 19
_diffrn_reflns_limit_l_min -19
_diffrn_reflns_number 29212
_diffrn_reflns_theta_full 27.48
_diffrn_reflns_theta_max 27.48
_diffrn_reflns_theta_min 3.13
_exptl_absorpt_coefficient_mu 2.711
_exptl_crystal_density_diffrn 1.812
_exptl_crystal_density_method 'not measured'
_exptl_crystal_F_000 910
_refine_diff_density_max 0.858
_refine_diff_density_min -0.784
_refine_diff_density_rms 0.075
_refine_ls_extinction_method none
_refine_ls_goodness_of_fit_ref 1.034
_refine_ls_hydrogen_treatment mixed
_refine_ls_matrix_type full
_refine_ls_number_parameters 406
_refine_ls_number_reflns 7815
_refine_ls_number_restraints 0
_refine_ls_restrained_S_all 1.034
_refine_ls_R_factor_all 0.0470
_refine_ls_R_factor_gt 0.0310
_refine_ls_shift/su_max 0.001
_refine_ls_shift/su_mean 0.000
_refine_ls_structure_factor_coef Fsqd
_refine_ls_weighting_details 'calc w=1/[\s^2^(Fo^2^)+(0.0331P)^2^+0.6712P] where P=(Fo^2^+2Fc^2^)/3'
_refine_ls_weighting_scheme calc
_refine_ls_wR_factor_gt 0.0686
_refine_ls_wR_factor_ref 0.0742
_reflns_number_gt 6005
_reflns_number_total 7815
_reflns_threshold_expression >2sigma(I)
_cod_data_source_file cg0602966si20060520_102312.cif
_cod_data_source_block 2
_cod_depositor_comments
;
The following automatic conversions were performed:

'_symmetry_cell_setting' value 'Triclinic' changed to 'triclinic'
according to
/usr/data/users/saulius/automatic-downloads/retrospective/ACS/lib/dictionaries/cif_core.dic
dictionary named 'cif_core.dic' version 2.4.2 from 2011-04-26.

Automatic conversion script
Id: cif_fix_values 2281 2013-09-26 08:29:07Z andrius 
;
_cod_original_cell_volume 1716.2(6)
_cod_original_sg_symbol_H-M P-1
_cod_database_code 4511475

loop_
_symmetry_equiv_pos_as_xyz
'x, y, z'
'-x, -y, -z'

loop_
_atom_site_label
_atom_site_type_symbol
_atom_site_fract_x
_atom_site_fract_y
_atom_site_fract_z
_atom_site_U_iso_or_equiv
_atom_site_adp_type
_atom_site_occupancy
_atom_site_symmetry_multiplicity
_atom_site_calc_flag
_atom_site_refinement_flags
Cu1 Cu -0.17826(4) 1.33048(3) 0.25141(3) 0.04198(9) Uani 1 1 d .
I1 I 0.63978(3) 0.737691(18) 0.369699(15) 0.05837(8) Uani 1 1 d .
I2 I 0.19609(2) 1.13699(3) 0.209446(18) 0.07022(9) Uani 1 1 d .
S1 S -0.21075(13) 1.20161(10) 0.36430(7) 0.0735(3) Uani 1 1 d .
S2 S -0.11459(10) 1.42373(7) 0.34214(6) 0.0547(2) Uani 1 1 d .
S3 S -0.22955(9) 1.23216(7) 0.15443(6) 0.04928(18) Uani 1 1 d .
S4 S -0.16584(10) 1.47128(8) 0.14405(6) 0.0562(2) Uani 1 1 d .
N1 N -0.1680(7) 1.1342(6) 0.6006(4) 0.165(3) Uani 1 1 d .
N2 N -0.0495(3) 1.3911(3) 0.5707(2) 0.0595(7) Uani 1 1 d .
N3 N -0.3545(4) 1.2911(3) -0.0489(2) 0.0754(9) Uani 1 1 d .
N4 N -0.2622(4) 1.5798(3) -0.0669(2) 0.0782(10) Uani 1 1 d .
N5 N 0.3426(3) 1.3886(2) 0.34206(18) 0.0451(6) Uani 1 1 d .
N6 N 0.9217(2) 0.8062(2) 0.10516(17) 0.0429(5) Uani 1 1 d .
C1 C -0.1637(6) 1.1814(5) 0.5320(3) 0.0984(18) Uani 1 1 d .
C2 C -0.1593(4) 1.2447(3) 0.4476(2) 0.0565(8) Uani 1 1 d .
C3 C -0.1193(3) 1.3377(3) 0.4387(2) 0.0427(6) Uani 1 1 d .
C4 C -0.0799(3) 1.3666(3) 0.5123(2) 0.0440(6) Uani 1 1 d .
C5 C -0.3110(4) 1.3110(3) 0.0035(2) 0.0494(7) Uani 1 1 d .
C6 C -0.2559(3) 1.3348(2) 0.0692(2) 0.0411(6) Uani 1 1 d .
C7 C -0.2282(3) 1.4349(2) 0.0649(2) 0.0427(6) Uani 1 1 d .
C8 C -0.2484(4) 1.5158(3) -0.0082(2) 0.0521(8) Uani 1 1 d .
C9 C 0.4048(4) 1.4270(3) 0.3860(3) 0.0564(8) Uani 1 1 d .
H9A H 0.4105 1.3991 0.4442 0.068 Uiso 1 1 calc R
C10 C 0.4607(4) 1.5076(3) 0.3459(3) 0.0721(11) Uani 1 1 d .
H10A H 0.5035 1.5356 0.3768 0.087 Uiso 1 1 calc R
C11 C 0.4524(4) 1.5464(3) 0.2593(4) 0.0799(13) Uani 1 1 d .
H11A H 0.4875 1.6028 0.2315 0.096 Uiso 1 1 calc R
C12 C 0.3928(4) 1.5018(4) 0.2147(3) 0.0789(12) Uani 1 1 d .
H12A H 0.3897 1.5254 0.1550 0.095 Uiso 1 1 calc R
C13 C 0.3375(4) 1.4229(3) 0.2568(3) 0.0627(9) Uani 1 1 d .
H13A H 0.2960 1.3927 0.2263 0.075 Uiso 1 1 calc R
C14 C 0.2690(3) 1.3124(3) 0.3923(3) 0.0545(8) Uani 1 1 d .
H14A H 0.1984 1.3206 0.3654 0.065 Uiso 1 1 calc R
H14B H 0.2205 1.3443 0.4588 0.065 Uiso 1 1 calc R
C15 C 0.3644(3) 1.1781(3) 0.3866(2) 0.0430(6) Uani 1 1 d .
C16 C 0.3046(3) 1.1051(3) 0.4404(3) 0.0562(8) Uani 1 1 d .
H16A H 0.2103 1.1405 0.4791 0.067 Uiso 1 1 calc R
C17 C 0.3826(4) 0.9805(3) 0.4377(2) 0.0553(8) Uani 1 1 d .
H17A H 0.3416 0.9320 0.4742 0.066 Uiso 1 1 calc R
C18 C 0.5213(3) 0.9288(3) 0.3804(2) 0.0440(7) Uani 1 1 d .
C19 C 0.5830(3) 1.0003(3) 0.3286(2) 0.0513(7) Uani 1 1 d .
H19A H 0.6779 0.9649 0.2912 0.062 Uiso 1 1 calc R
C20 C 0.5040(3) 1.1253(3) 0.3318(2) 0.0497(7) Uani 1 1 d .
H20A H 0.5462 1.1739 0.2965 0.060 Uiso 1 1 calc R
C21 C 0.9413(3) 0.9037(3) 0.1227(3) 0.0571(8) Uani 1 1 d .
H21A H 0.9178 0.9712 0.0879 0.068 Uiso 1 1 calc R
C22 C 0.9953(4) 0.9046(4) 0.1909(3) 0.0797(12) Uani 1 1 d .
H22A H 1.0076 0.9730 0.2034 0.096 Uiso 1 1 calc R
C23 C 1.0316(4) 0.8045(5) 0.2410(3) 0.0817(12) Uani 1 1 d .
H23A H 1.0705 0.8035 0.2870 0.098 Uiso 1 1 calc R
C24 C 1.0101(4) 0.7067(4) 0.2229(3) 0.0731(11) Uani 1 1 d .
H24A H 1.0329 0.6384 0.2570 0.088 Uiso 1 1 calc R
C25 C 0.9551(3) 0.7094(3) 0.1544(3) 0.0549(8) Uani 1 1 d .
H25A H 0.9406 0.6423 0.1419 0.066 Uiso 1 1 calc R
C26 C 0.8555(3) 0.8102(3) 0.0329(2) 0.0548(8) Uani 1 1 d .
H26A H 0.8744 0.7272 0.0139 0.066 Uiso 1 1 calc R
H26B H 0.8971 0.8442 -0.0232 0.066 Uiso 1 1 calc R
C27 C 0.6994(3) 0.8866(3) 0.0716(2) 0.0446(7) Uani 1 1 d .
C28 C 0.6417(3) 1.0106(3) 0.0578(2) 0.0480(7) Uani 1 1 d .
H28A H 0.7004 1.0461 0.0222 0.058 Uiso 1 1 calc R
C29 C 0.4992(3) 1.0814(3) 0.0958(2) 0.0491(7) Uani 1 1 d .
H29A H 0.4614 1.1643 0.0862 0.059 Uiso 1 1 calc R
C30 C 0.4131(3) 1.0279(3) 0.1485(2) 0.0461(7) Uani 1 1 d .
C31 C 0.4672(4) 0.9052(3) 0.1625(2) 0.0530(8) Uani 1 1 d .
H31A H 0.4079 0.8699 0.1976 0.064 Uiso 1 1 calc R
C32 C 0.6102(3) 0.8352(3) 0.1241(2) 0.0505(7) Uani 1 1 d .
H32A H 0.6474 0.7522 0.1335 0.061 Uiso 1 1 calc R

loop_
_atom_site_aniso_label
_atom_site_aniso_U_11
_atom_site_aniso_U_22
_atom_site_aniso_U_33
_atom_site_aniso_U_23
_atom_site_aniso_U_13
_atom_site_aniso_U_12
Cu1 0.0447(2) 0.03854(18) 0.0428(2) 0.00684(15) -0.01734(16) -0.01650(15)
I1 0.07960(17) 0.04140(11) 0.04786(12) 0.00489(9) -0.01819(11) -0.02318(11)
I2 0.04278(13) 0.09237(19) 0.05668(14) -0.00856(13) -0.01920(10) -0.00781(12)
S1 0.1183(9) 0.0928(7) 0.0665(6) 0.0405(5) -0.0577(6) -0.0816(7)
S2 0.0781(6) 0.0417(4) 0.0543(5) 0.0105(4) -0.0324(4) -0.0281(4)
S3 0.0680(5) 0.0392(4) 0.0491(4) 0.0126(3) -0.0251(4) -0.0279(4)
S4 0.0839(6) 0.0511(4) 0.0563(5) 0.0176(4) -0.0355(5) -0.0425(5)
N1 0.326(8) 0.228(6) 0.125(4) 0.123(4) -0.162(5) -0.235(7)
N2 0.0653(19) 0.0668(18) 0.0530(17) 0.0054(14) -0.0268(15) -0.0292(16)
N3 0.113(3) 0.082(2) 0.066(2) 0.0238(18) -0.047(2) -0.063(2)
N4 0.116(3) 0.0646(19) 0.069(2) 0.0278(17) -0.043(2) -0.046(2)
N5 0.0443(14) 0.0381(12) 0.0474(14) 0.0071(11) -0.0166(12) -0.0125(11)
N6 0.0368(13) 0.0404(12) 0.0453(14) -0.0007(11) -0.0133(11) -0.0108(10)
C1 0.171(5) 0.133(4) 0.084(3) 0.059(3) -0.084(3) -0.124(4)
C2 0.072(2) 0.068(2) 0.0512(19) 0.0212(17) -0.0320(17) -0.0426(19)
C3 0.0385(15) 0.0427(15) 0.0435(16) 0.0021(13) -0.0153(13) -0.0131(13)
C4 0.0372(15) 0.0423(15) 0.0454(17) 0.0039(13) -0.0111(13) -0.0129(13)
C5 0.064(2) 0.0460(16) 0.0462(17) 0.0102(14) -0.0201(16) -0.0309(16)
C6 0.0451(16) 0.0347(13) 0.0401(15) 0.0049(12) -0.0115(12) -0.0165(12)
C7 0.0481(16) 0.0359(13) 0.0392(15) 0.0034(12) -0.0122(13) -0.0156(13)
C8 0.069(2) 0.0403(15) 0.0492(18) 0.0083(14) -0.0216(16) -0.0254(15)
C9 0.057(2) 0.0604(19) 0.057(2) 0.0099(16) -0.0249(17) -0.0264(17)
C10 0.064(2) 0.061(2) 0.095(3) 0.004(2) -0.025(2) -0.030(2)
C11 0.060(2) 0.0447(19) 0.103(3) 0.018(2) 0.000(2) -0.0166(18)
C12 0.074(3) 0.068(2) 0.064(2) 0.032(2) -0.013(2) -0.015(2)
C13 0.066(2) 0.059(2) 0.052(2) 0.0081(17) -0.0265(17) -0.0125(18)
C14 0.0469(18) 0.0511(17) 0.065(2) 0.0133(16) -0.0185(16) -0.0223(15)
C15 0.0458(16) 0.0444(15) 0.0440(16) 0.0062(13) -0.0183(13) -0.0221(13)
C16 0.0437(17) 0.0553(18) 0.064(2) 0.0063(16) -0.0063(15) -0.0254(15)
C17 0.057(2) 0.0497(17) 0.061(2) 0.0111(16) -0.0139(16) -0.0312(16)
C18 0.0599(19) 0.0390(14) 0.0364(15) 0.0047(12) -0.0190(14) -0.0225(14)
C19 0.0467(17) 0.0466(16) 0.0495(18) 0.0050(14) -0.0055(14) -0.0184(14)
C20 0.0506(18) 0.0451(16) 0.0546(18) 0.0118(14) -0.0139(15) -0.0258(15)
C21 0.0498(19) 0.0460(17) 0.074(2) 0.0028(16) -0.0210(17) -0.0194(15)
C22 0.065(2) 0.075(3) 0.106(3) -0.023(2) -0.033(2) -0.029(2)
C23 0.060(2) 0.112(4) 0.070(3) -0.006(3) -0.033(2) -0.024(2)
C24 0.065(2) 0.086(3) 0.073(3) 0.028(2) -0.038(2) -0.028(2)
C25 0.0467(18) 0.0496(17) 0.070(2) 0.0113(16) -0.0229(16) -0.0205(15)
C26 0.0474(18) 0.0611(19) 0.0461(17) -0.0063(15) -0.0188(15) -0.0105(15)
C27 0.0445(16) 0.0468(15) 0.0414(16) -0.0003(13) -0.0213(13) -0.0128(13)
C28 0.0501(18) 0.0530(17) 0.0438(16) 0.0094(14) -0.0196(14) -0.0226(15)
C29 0.0516(18) 0.0428(15) 0.0505(18) 0.0040(14) -0.0238(15) -0.0131(14)
C30 0.0403(16) 0.0535(17) 0.0438(16) -0.0017(14) -0.0204(13) -0.0139(14)
C31 0.0531(19) 0.0562(18) 0.0566(19) 0.0125(15) -0.0232(16) -0.0275(16)
C32 0.0567(19) 0.0407(15) 0.0576(19) 0.0080(14) -0.0286(16) -0.0174(15)

loop_
_atom_type_symbol
_atom_type_description
_atom_type_scat_dispersion_real
_atom_type_scat_dispersion_imag
_atom_type_scat_source
C C 0.0033 0.0016 'International Tables Vol C Tables 4.2.6.8 and 6.1.1.4'
H H 0.0000 0.0000 'International Tables Vol C Tables 4.2.6.8 and 6.1.1.4'
N N 0.0061 0.0033 'International Tables Vol C Tables 4.2.6.8 and 6.1.1.4'
S S 0.1246 0.1234 'International Tables Vol C Tables 4.2.6.8 and 6.1.1.4'
Cu Cu 0.3201 1.2651 'International Tables Vol C Tables 4.2.6.8 and 6.1.1.4'
I I -0.4742 1.8119 'International Tables Vol C Tables 4.2.6.8 and 6.1.1.4'

loop_
_geom_angle_atom_site_label_1
_geom_angle_atom_site_label_2
_geom_angle_atom_site_label_3
_geom_angle
S1 Cu1 S2 91.09(4)
S1 Cu1 S4 174.99(4)
S2 Cu1 S4 89.06(3)
S1 Cu1 S3 90.03(3)
S2 Cu1 S3 176.79(4)
S4 Cu1 S3 90.08(3)
C2 S1 Cu1 101.23(11)
C3 S2 Cu1 101.49(10)
C6 S3 Cu1 101.60(10)
C7 S4 Cu1 101.72(10)
C9 N5 C13 121.5(3)
C9 N5 C14 118.8(3)
C13 N5 C14 119.6(3)
C25 N6 C21 120.1(3)
C25 N6 C26 120.5(3)
C21 N6 C26 119.3(3)
N1 C1 C2 177.9(5)
C3 C2 C1 118.3(3)
C3 C2 S1 123.4(2)
C1 C2 S1 118.3(3)
C2 C3 C4 118.9(3)
C2 C3 S2 122.7(2)
C4 C3 S2 118.4(2)
N2 C4 C3 179.1(3)
N3 C5 C6 179.6(4)
C7 C6 C5 120.7(3)
C7 C6 S3 122.4(2)
C5 C6 S3 116.9(2)
C6 C7 C8 120.6(3)
C6 C7 S4 123.0(2)
C8 C7 S4 116.4(2)
N4 C8 C7 178.8(4)
N5 C9 C10 120.2(3)
C9 C10 C11 118.8(4)
C12 C11 C10 119.4(3)
C11 C12 C13 120.1(4)
N5 C13 C12 119.9(4)
N5 C14 C15 114.2(3)
C20 C15 C16 119.0(3)
C20 C15 C14 124.3(3)
C16 C15 C14 116.8(3)
C17 C16 C15 120.9(3)
C18 C17 C16 119.3(3)
C19 C18 C17 120.5(3)
C19 C18 I1 119.5(2)
C17 C18 I1 120.0(2)
C18 C19 C20 119.9(3)
C15 C20 C19 120.4(3)
N6 C21 C22 120.4(3)
C21 C22 C23 119.7(4)
C24 C23 C22 119.2(4)
C23 C24 C25 119.4(4)
N6 C25 C24 121.1(3)
N6 C26 C27 111.4(2)
C32 C27 C28 118.7(3)
C32 C27 C26 120.3(3)
C28 C27 C26 121.0(3)
C29 C28 C27 120.9(3)
C28 C29 C30 119.1(3)
C31 C30 C29 121.2(3)
C31 C30 I2 119.7(2)
C29 C30 I2 119.1(2)
C30 C31 C32 119.1(3)
C31 C32 C27 120.9(3)

loop_
_geom_bond_atom_site_label_1
_geom_bond_atom_site_label_2
_geom_bond_distance
Cu1 S1 2.2658(11)
Cu1 S2 2.2692(10)
Cu1 S4 2.2788(11)
Cu1 S3 2.2822(10)
I1 C18 2.103(3)
I2 C30 2.099(3)
S1 C2 1.728(3)
S2 C3 1.727(3)
S3 C6 1.734(3)
S4 C7 1.726(3)
N1 C1 1.142(5)
N2 C4 1.137(4)
N3 C5 1.139(4)
N4 C8 1.141(4)
N5 C9 1.323(4)
N5 C13 1.333(4)
N5 C14 1.487(4)
N6 C25 1.326(4)
N6 C21 1.338(4)
N6 C26 1.497(4)
C1 C2 1.433(5)
C2 C3 1.354(4)
C3 C4 1.431(4)
C5 C6 1.426(4)
C6 C7 1.357(4)
C7 C8 1.433(4)
C9 C10 1.369(5)
C10 C11 1.374(6)
C11 C12 1.354(6)
C12 C13 1.355(5)
C14 C15 1.507(4)
C15 C20 1.368(4)
C15 C16 1.381(4)
C16 C17 1.379(4)
C17 C18 1.369(4)
C18 C19 1.367(4)
C19 C20 1.384(4)
C21 C22 1.357(5)
C22 C23 1.366(6)
C23 C24 1.358(6)
C24 C25 1.359(5)
C26 C27 1.502(4)
C27 C32 1.385(4)
C27 C28 1.390(4)
C28 C29 1.375(4)
C29 C30 1.379(4)
C30 C31 1.376(4)
C31 C32 1.378(5)
